data_7150497
loop_
_publ_author_name
'Bensemann, Igor'
'Gdaniec, Maria'
'\/Lakomecka, Karina'
'Milewska, Maria J.'
'Po\/lo\'nski, Tadeusz'

_publ_section_title
;
 Creation of hydrogen bonded 1D networks by co-crystallization of
 N,N'-bis(2-pyridyl)aryldiamines with dicarboxylic acidsSupramolecular
 structures formed by 2-aminopyridine derivatives. Part II.5
;
_journal_issue 8
_journal_name_full 'Organic &amp;  Biomolecular Chemistry'
_journal_page_first 1425
_journal_paper_doi 10.1039/b211675h
_journal_volume 1
_journal_year 2003
_chemical_formula_moiety 'C22H18N4O, 0.5(C8H6O4)'
_chemical_formula_sum 'C26 H21 N4 O3'
_chemical_formula_weight 437.47
_chemical_name_systematic
; 
N,N'-bis(2-pyridyl)-2,2'-oxybis(aminobenzene) 1,4-benzenedicarboxylic acid
co-crystal 
;
_space_group_IT_number 2
_symmetry_cell_setting triclinic
_symmetry_space_group_name_Hall '-P 1'
_symmetry_space_group_name_H-M 'P -1'
_atom_sites_solution_hydrogens mixed
_atom_sites_solution_primary direct
_atom_sites_solution_secondary difmap
_audit_creation_method SHELXL-97
_cell_angle_alpha 78.828(7)
_cell_angle_beta 87.705(6)
_cell_angle_gamma 84.019(6)
_cell_formula_units_Z 2
_cell_length_a 8.2875(6)
_cell_length_b 10.1511(8)
_cell_length_c 13.3739(10)
_cell_measurement_reflns_used 'not relevant with the CCD data'
_cell_measurement_temperature 294(2)
_cell_volume 1097.55(15)
_computing_cell_refinement 'KM4RED, Version 1.168, 2001'
_computing_data_collection 'KM4CCD, Version 1.168, 2001'
_computing_data_reduction 'KM4RED, Version 1.168, 2001'
_computing_publication_material 'SHELXL-97 (Sheldrick, 1997)'
_computing_structure_refinement 'SHELXL-97 (Sheldrick, 1997)'
_computing_structure_solution 'SHELXS-97 (Sheldrick, 1990)'
_diffrn_ambient_temperature 294(2)
_diffrn_measured_fraction_theta_full 0.984
_diffrn_measured_fraction_theta_max 0.984
_diffrn_measurement_device_type 'Kuma KM4CCD diffractometer'
_diffrn_measurement_method '\o scan'
_diffrn_radiation_monochromator graphite
_diffrn_radiation_source 'fine-focus sealed tube'
_diffrn_radiation_type MoK\a
_diffrn_radiation_wavelength 0.71073
_diffrn_reflns_av_R_equivalents 0.0231
_diffrn_reflns_av_sigmaI/netI 0.0350
_diffrn_reflns_limit_h_max 9
_diffrn_reflns_limit_h_min -9
_diffrn_reflns_limit_k_max 12
_diffrn_reflns_limit_k_min -10
_diffrn_reflns_limit_l_max 15
_diffrn_reflns_limit_l_min -12
_diffrn_reflns_number 7973
_diffrn_reflns_theta_full 25.03
_diffrn_reflns_theta_max 25.03
_diffrn_reflns_theta_min 3.56
_diffrn_standards_decay_% <2
_diffrn_standards_interval_count 50
_exptl_absorpt_coefficient_mu 0.089
_exptl_absorpt_correction_type none
_exptl_crystal_colour colorless
_exptl_crystal_density_diffrn 1.324
_exptl_crystal_density_method 'not measured'
_exptl_crystal_description plate
_exptl_crystal_F_000 458
_exptl_crystal_size_max 0.50
_exptl_crystal_size_mid 0.40
_exptl_crystal_size_min 0.07
_refine_diff_density_max 0.115
_refine_diff_density_min -0.173
_refine_diff_density_rms 0.036
_refine_ls_extinction_method none
_refine_ls_goodness_of_fit_ref 1.074
_refine_ls_hydrogen_treatment mixed
_refine_ls_matrix_type full
_refine_ls_number_parameters 322
_refine_ls_number_reflns 3798
_refine_ls_number_restraints 0
_refine_ls_restrained_S_all 1.074
_refine_ls_R_factor_all 0.0768
_refine_ls_R_factor_gt 0.0478
_refine_ls_shift/su_max 0.001
_refine_ls_shift/su_mean 0.000
_refine_ls_structure_factor_coef Fsqd
_refine_ls_weighting_details 'calc w=1/[\s^2^(Fo^2^)+(0.0606P)^2^+0.0000P] where P=(Fo^2^+2Fc^2^)/3'
_refine_ls_weighting_scheme calc
_refine_ls_wR_factor_gt 0.1036
_refine_ls_wR_factor_ref 0.1204
_reflns_number_gt 2684
_reflns_number_total 3798
_reflns_threshold_expression >2sigma(I)
_cod_data_source_file b211675h.txt
_cod_data_source_block 5tere
_cod_depositor_comments
;
The following automatic conversions were performed:

'_atom_sites_solution_hydrogens' value 'difmap, geom' was changed to
'mixed'.

Automatic conversion script
Id: cif_fix_values 6452 2018-10-05 10:23:21Z andrius 
;
_cod_original_cell_volume 1097.55(14)
_cod_original_sg_symbol_H-M P-1
_cod_database_code 7150497

loop_
_symmetry_equiv_pos_as_xyz
'x, y, z'
'-x, -y, -z'

loop_
_atom_site_label
_atom_site_type_symbol
_atom_site_fract_x
_atom_site_fract_y
_atom_site_fract_z
_atom_site_U_iso_or_equiv
_atom_site_adp_type
_atom_site_occupancy
_atom_site_symmetry_multiplicity
_atom_site_calc_flag
_atom_site_refinement_flags
_atom_site_disorder_assembly
_atom_site_disorder_group
N1 N -0.08881(18) 0.86793(16) 0.60671(12) 0.0471(4) Uani 1 1 d . . .
H1 H 0.022(3) 0.783(3) 0.5867(18) 0.101(8) Uiso 1 1 d . . .
C2 C -0.0622(2) 0.97714(19) 0.64440(13) 0.0434(5) Uani 1 1 d . . .
C3 C -0.1940(2) 1.0697(2) 0.65947(16) 0.0567(6) Uani 1 1 d . . .
H3 H -0.1705 1.1459 0.6871 0.070(7) Uiso 1 1 d R . .
C4 C -0.3464(3) 1.0453(3) 0.63748(18) 0.0680(6) Uani 1 1 d . . .
H4 H -0.4357 1.1088 0.6497 0.073(7) Uiso 1 1 d R . .
C5 C -0.3718(3) 0.9310(3) 0.60220(18) 0.0677(6) Uani 1 1 d . . .
H5 H -0.4769 0.9082 0.5879 0.085(7) Uiso 1 1 d R . .
C6 C -0.2410(2) 0.8454(2) 0.58702(16) 0.0592(6) Uani 1 1 d . . .
H6 H -0.2415 0.7634 0.5614 0.071(7) Uiso 1 1 d R . .
N7 N 0.09501(18) 0.98532(16) 0.66664(13) 0.0511(4) Uani 1 1 d . . .
H7 H 0.1632 0.9019 0.6724 0.083(7) Uiso 1 1 d R . .
C8 C 0.1557(2) 1.09425(19) 0.69834(14) 0.0429(5) Uani 1 1 d . . .
C9 C 0.2739(2) 1.06818(19) 0.77151(14) 0.0450(5) Uani 1 1 d . . .
C10 C 0.3435(3) 1.1704(2) 0.80290(16) 0.0590(6) Uani 1 1 d . . .
H10 H 0.4302 1.1469 0.8505 0.070(6) Uiso 1 1 d R . .
C11 C 0.2928(3) 1.3028(2) 0.76176(19) 0.0683(6) Uani 1 1 d . . .
H11 H 0.3458 1.3711 0.7844 0.092(8) Uiso 1 1 d R . .
C12 C 0.1773(3) 1.3308(2) 0.68818(18) 0.0638(6) Uani 1 1 d . . .
H12 H 0.1425 1.4221 0.6568 0.076(7) Uiso 1 1 d R . .
C13 C 0.1093(2) 1.2288(2) 0.65540(16) 0.0545(5) Uani 1 1 d . . .
H13 H 0.0314 1.2475 0.6020 0.056(6) Uiso 1 1 d R . .
O14 O 0.33100(16) 0.93414(13) 0.80537(10) 0.0536(4) Uani 1 1 d . . .
C15 C 0.3107(2) 0.87581(19) 0.90675(14) 0.0438(5) Uani 1 1 d . . .
C16 C 0.3935(2) 0.74879(19) 0.93581(15) 0.0475(5) Uani 1 1 d . . .
C17 C 0.3752(3) 0.6817(2) 1.03516(16) 0.0606(6) Uani 1 1 d . . .
H17 H 0.4333 0.5940 1.0542 0.077(7) Uiso 1 1 d R . .
C18 C 0.2796(3) 0.7408(2) 1.10457(17) 0.0661(6) Uani 1 1 d . . .
H18 H 0.2757 0.6907 1.1732 0.096(8) Uiso 1 1 d R . .
C19 C 0.2001(3) 0.8664(2) 1.07505(17) 0.0638(6) Uani 1 1 d . . .
H19 H 0.1341 0.9108 1.1217 0.075(7) Uiso 1 1 d R . .
C20 C 0.2140(2) 0.9348(2) 0.97571(15) 0.0553(5) Uani 1 1 d . . .
H20 H 0.1626 1.0241 0.9522 0.060(6) Uiso 1 1 d R . .
N21 N 0.49028(19) 0.68901(16) 0.86352(13) 0.0551(5) Uani 1 1 d . . .
H21 H 0.4473 0.7043 0.7962 0.064(6) Uiso 1 1 d R . .
C22 C 0.6590(2) 0.67073(19) 0.86711(15) 0.0492(5) Uani 1 1 d . . .
N23 N 0.7299(2) 0.61778(18) 0.79107(13) 0.0622(5) Uani 1 1 d . . .
C24 C 0.8919(3) 0.5970(3) 0.7913(2) 0.0770(7) Uani 1 1 d . . .
H24 H 0.9397 0.5588 0.7354 0.101(9) Uiso 1 1 d R . .
C25 C 0.9877(3) 0.6249(3) 0.8622(2) 0.0874(8) Uani 1 1 d . . .
H25 H 1.1036 0.6067 0.8600 0.106(9) Uiso 1 1 d R . .
C26 C 0.9112(3) 0.6781(3) 0.9408(2) 0.0932(9) Uani 1 1 d . . .
H26 H 0.9723 0.6972 0.9950 0.108(9) Uiso 1 1 d R . .
C27 C 0.7464(3) 0.7019(3) 0.94373(19) 0.0734(7) Uani 1 1 d . . .
H27 H 0.6914 0.7362 0.9993 0.074(7) Uiso 1 1 d R . .
O1A O 0.12251(16) 0.69318(14) 0.55286(10) 0.0570(4) Uani 1 1 d . . .
O2A O 0.30530(16) 0.73778(15) 0.65442(11) 0.0634(4) Uani 1 1 d . . .
C1A C 0.3509(2) 0.53813(19) 0.45616(14) 0.0472(5) Uani 1 1 d . . .
H1A H 0.2478 0.5653 0.4243 0.050(5) Uiso 1 1 d R . .
C2A C 0.3873(2) 0.58730(17) 0.54185(13) 0.0409(4) Uani 1 1 d . . .
C3A C 0.5379(2) 0.54788(18) 0.58545(14) 0.0460(5) Uani 1 1 d . . .
H3A H 0.5651 0.5777 0.6460 0.057(6) Uiso 1 1 d R . .
C4A C 0.2655(2) 0.67985(18) 0.58761(14) 0.0438(5) Uani 1 1 d . . .

loop_
_atom_site_aniso_label
_atom_site_aniso_U_11
_atom_site_aniso_U_22
_atom_site_aniso_U_33
_atom_site_aniso_U_23
_atom_site_aniso_U_13
_atom_site_aniso_U_12
N1 0.0449(9) 0.0495(10) 0.0486(10) -0.0127(8) -0.0013(7) -0.0063(7)
C2 0.0447(11) 0.0476(11) 0.0370(11) -0.0085(9) -0.0008(8) 0.0002(9)
C3 0.0502(12) 0.0603(14) 0.0599(14) -0.0180(11) 0.0049(10) 0.0034(10)
C4 0.0469(13) 0.0793(17) 0.0731(16) -0.0111(13) 0.0094(11) 0.0057(12)
C5 0.0430(13) 0.0815(17) 0.0754(17) -0.0030(14) -0.0024(11) -0.0131(12)
C6 0.0537(13) 0.0643(15) 0.0615(14) -0.0106(12) -0.0030(10) -0.0166(11)
N7 0.0441(9) 0.0448(10) 0.0682(12) -0.0227(9) -0.0115(8) 0.0039(8)
C8 0.0436(10) 0.0434(11) 0.0427(11) -0.0129(9) 0.0004(8) -0.0001(8)
C9 0.0490(11) 0.0456(11) 0.0412(11) -0.0135(9) 0.0023(8) 0.0011(9)
C10 0.0590(13) 0.0648(15) 0.0592(14) -0.0267(12) -0.0070(11) -0.0037(11)
C11 0.0786(16) 0.0581(15) 0.0767(17) -0.0283(13) 0.0028(13) -0.0181(12)
C12 0.0795(16) 0.0445(13) 0.0653(15) -0.0083(12) 0.0078(12) -0.0038(11)
C13 0.0618(13) 0.0507(13) 0.0504(13) -0.0108(10) -0.0045(10) 0.0003(10)
O14 0.0664(9) 0.0511(8) 0.0423(8) -0.0156(7) -0.0067(6) 0.0134(7)
C15 0.0414(10) 0.0521(12) 0.0407(11) -0.0157(9) -0.0077(8) -0.0021(9)
C16 0.0509(11) 0.0472(11) 0.0474(12) -0.0181(10) -0.0072(9) 0.0016(9)
C17 0.0754(15) 0.0500(13) 0.0552(14) -0.0093(11) -0.0068(11) 0.0008(11)
C18 0.0767(15) 0.0732(16) 0.0482(14) -0.0100(12) 0.0019(11) -0.0100(13)
C19 0.0603(13) 0.0798(16) 0.0521(14) -0.0207(13) 0.0072(10) 0.0022(12)
C20 0.0523(12) 0.0618(14) 0.0515(13) -0.0184(11) -0.0037(9) 0.0112(10)
N21 0.0576(10) 0.0604(11) 0.0490(11) -0.0232(9) -0.0117(8) 0.0141(8)
C22 0.0584(12) 0.0390(11) 0.0491(12) -0.0087(9) -0.0045(9) 0.0022(9)
N23 0.0657(12) 0.0684(12) 0.0505(11) -0.0168(9) -0.0027(8) 0.0131(9)
C24 0.0703(17) 0.0857(18) 0.0706(17) -0.0149(14) 0.0072(13) 0.0089(14)
C25 0.0527(15) 0.109(2) 0.099(2) -0.0185(18) -0.0019(14) -0.0013(14)
C26 0.0715(18) 0.122(2) 0.095(2) -0.0348(19) -0.0211(16) -0.0156(16)
C27 0.0662(15) 0.0903(18) 0.0733(17) -0.0399(14) -0.0084(12) -0.0040(13)
O1A 0.0477(8) 0.0631(9) 0.0664(10) -0.0314(8) -0.0112(7) 0.0049(7)
O2A 0.0549(8) 0.0747(10) 0.0718(10) -0.0465(9) -0.0096(7) 0.0051(7)
C1A 0.0454(11) 0.0524(12) 0.0471(12) -0.0179(9) -0.0080(8) -0.0011(9)
C2A 0.0465(10) 0.0388(10) 0.0403(11) -0.0132(8) 0.0010(8) -0.0075(8)
C3A 0.0493(11) 0.0501(12) 0.0435(12) -0.0208(9) -0.0039(8) -0.0044(9)
C4A 0.0495(11) 0.0413(11) 0.0429(11) -0.0134(9) -0.0013(9) -0.0053(9)

loop_
_atom_type_symbol
_atom_type_description
_atom_type_scat_dispersion_real
_atom_type_scat_dispersion_imag
_atom_type_scat_source
C C 0.0033 0.0016 'International Tables Vol C Tables 4.2.6.8 and 6.1.1.4'
H H 0.0000 0.0000 'International Tables Vol C Tables 4.2.6.8 and 6.1.1.4'
N N 0.0061 0.0033 'International Tables Vol C Tables 4.2.6.8 and 6.1.1.4'
O O 0.0106 0.0060 'International Tables Vol C Tables 4.2.6.8 and 6.1.1.4'

loop_
_geom_angle_atom_site_label_1
_geom_angle_atom_site_label_2
_geom_angle_atom_site_label_3
_geom_angle
_geom_angle_site_symmetry_1
_geom_angle_site_symmetry_3
_geom_angle_publ_flag
C2 N1 C6 120.51(17) . . ?
C2 N1 H1 123.4(11) . . ?
C6 N1 H1 116.1(11) . . ?
N1 C2 N7 115.28(15) . . ?
N1 C2 C3 119.02(18) . . ?
N7 C2 C3 125.69(18) . . ?
C4 C3 C2 119.2(2) . . ?
C4 C3 H3 124.2 . . ?
C2 C3 H3 116.6 . . ?
C3 C4 C5 121.0(2) . . ?
C3 C4 H4 118.1 . . ?
C5 C4 H4 121.0 . . ?
C6 C5 C4 118.0(2) . . ?
C6 C5 H5 118.2 . . ?
C4 C5 H5 123.8 . . ?
C5 C6 N1 122.3(2) . . ?
C5 C6 H6 126.5 . . ?
N1 C6 H6 111.2 . . ?
C2 N7 C8 126.08(15) . . ?
C2 N7 H7 114.5 . . ?
C8 N7 H7 118.4 . . ?
C9 C8 C13 117.79(18) . . ?
C9 C8 N7 118.93(17) . . ?
C13 C8 N7 123.18(18) . . ?
C10 C9 C8 121.88(18) . . ?
C10 C9 O14 120.85(18) . . ?
C8 C9 O14 116.99(17) . . ?
C9 C10 C11 119.5(2) . . ?
C9 C10 H10 118.6 . . ?
C11 C10 H10 121.8 . . ?
C12 C11 C10 119.5(2) . . ?
C12 C11 H11 123.4 . . ?
C10 C11 H11 117.0 . . ?
C11 C12 C13 121.2(2) . . ?
C11 C12 H12 121.1 . . ?
C13 C12 H12 117.7 . . ?
C12 C13 C8 120.1(2) . . ?
C12 C13 H13 121.6 . . ?
C8 C13 H13 118.2 . . ?
C15 O14 C9 119.63(13) . . ?
C20 C15 O14 124.19(17) . . ?
C20 C15 C16 120.93(18) . . ?
O14 C15 C16 114.87(15) . . ?
C17 C16 C15 118.47(17) . . ?
C17 C16 N21 121.38(17) . . ?
C15 C16 N21 120.12(18) . . ?
C16 C17 C18 120.7(2) . . ?
C16 C17 H17 117.6 . . ?
C18 C17 H17 121.7 . . ?
C19 C18 C17 120.1(2) . . ?
C19 C18 H18 123.1 . . ?
C17 C18 H18 116.8 . . ?
C18 C19 C20 120.32(19) . . ?
C18 C19 H19 122.1 . . ?
C20 C19 H19 117.6 . . ?
C15 C20 C19 119.43(19) . . ?
C15 C20 H20 117.5 . . ?
C19 C20 H20 123.1 . . ?
C22 N21 C16 122.49(16) . . ?
C22 N21 H21 114.7 . . ?
C16 N21 H21 115.6 . . ?
N23 C22 C27 122.34(19) . . ?
N23 C22 N21 114.20(18) . . ?
C27 C22 N21 123.45(17) . . ?
C22 N23 C24 116.7(2) . . ?
N23 C24 C25 125.3(2) . . ?
N23 C24 H24 114.8 . . ?
C25 C24 H24 119.9 . . ?
C24 C25 C26 116.9(2) . . ?
C24 C25 H25 122.4 . . ?
C26 C25 H25 120.6 . . ?
C27 C26 C25 120.0(2) . . ?
C27 C26 H26 119.0 . . ?
C25 C26 H26 120.9 . . ?
C26 C27 C22 118.7(2) . . ?
C26 C27 H27 120.8 . . ?
C22 C27 H27 120.4 . . ?
C4A O1A H1 114.9(10) . . ?
C3A C1A C2A 120.96(17) 2_666 . ?
C3A C1A H1A 119.0 2_666 . ?
C2A C1A H1A 120.0 . . ?
C3A C2A C1A 118.83(16) . . ?
C3A C2A C4A 120.28(16) . . ?
C1A C2A C4A 120.88(16) . . ?
C1A C3A C2A 120.21(17) 2_666 . ?
C1A C3A H3A 119.1 2_666 . ?
C2A C3A H3A 120.7 . . ?
O2A C4A O1A 123.71(16) . . ?
O2A C4A C2A 120.58(16) . . ?
O1A C4A C2A 115.71(16) . . ?

loop_
_geom_bond_atom_site_label_1
_geom_bond_atom_site_label_2
_geom_bond_distance
_geom_bond_site_symmetry_2
_geom_bond_publ_flag
N1 C2 1.345(2) . ?
N1 C6 1.350(2) . ?
N1 H1 1.25(2) . ?
C2 N7 1.363(2) . ?
C2 C3 1.400(2) . ?
C3 C4 1.366(3) . ?
C3 H3 0.9601 . ?
C4 C5 1.373(3) . ?
C4 H4 0.9600 . ?
C5 C6 1.350(3) . ?
C5 H5 0.9600 . ?
C6 H6 0.9600 . ?
N7 C8 1.404(2) . ?
N7 H7 0.9599 . ?
C8 C9 1.382(3) . ?
C8 C13 1.396(3) . ?
C9 C10 1.378(3) . ?
C9 O14 1.387(2) . ?
C10 C11 1.379(3) . ?
C10 H10 0.9600 . ?
C11 C12 1.369(3) . ?
C11 H11 0.9601 . ?
C12 C13 1.378(3) . ?
C12 H12 0.9600 . ?
C13 H13 0.9601 . ?
O14 C15 1.382(2) . ?
C15 C20 1.380(2) . ?
C15 C16 1.388(3) . ?
C16 C17 1.381(3) . ?
C16 N21 1.418(2) . ?
C17 C18 1.381(3) . ?
C17 H17 0.9600 . ?
C18 C19 1.367(3) . ?
C18 H18 0.9600 . ?
C19 C20 1.381(3) . ?
C19 H19 0.9600 . ?
C20 H20 0.9600 . ?
N21 C22 1.393(2) . ?
N21 H21 0.9601 . ?
C22 N23 1.329(2) . ?
C22 C27 1.381(3) . ?
N23 C24 1.337(3) . ?
C24 C25 1.350(4) . ?
C24 H24 0.9600 . ?
C25 C26 1.376(4) . ?
C25 H25 0.9599 . ?
C26 C27 1.363(3) . ?
C26 H26 0.9600 . ?
C27 H27 0.9599 . ?
O1A C4A 1.275(2) . ?
O1A H1 1.31(2) . ?
O2A C4A 1.233(2) . ?
C1A C3A 1.379(2) 2_666 ?
C1A C2A 1.391(2) . ?
C1A H1A 0.9600 . ?
C2A C3A 1.386(2) . ?
C2A C4A 1.501(2) . ?
C3A C1A 1.379(2) 2_666 ?
C3A H3A 0.9600 . ?
